data_7160168
loop_
_publ_author_name
'Mandal, Subham'
'Sarkar, Piyali'
'Ghosh, Pradyut'

_publ_section_title
;
 A macrocycle-based new organometallic nano-vessel towards sustainable
 C2-selective arylation of free indole in water.
;
_journal_issue 36
_journal_name_full 'Organic &amp; biomolecular chemistry'
_journal_page_first 7438
_journal_page_last 7447
_journal_paper_doi 10.1039/d4ob00886c
_journal_volume 22
_journal_year 2024
_chemical_formula_moiety 'C28 H35 Cl N3 O4 Pd, Cl, C2 H6 O S'
_chemical_formula_sum 'C30 H41 Cl2 N3 O5 Pd S'
_chemical_formula_weight 733.02
_space_group_crystal_system monoclinic
_space_group_IT_number 14
_space_group_name_Hall '-P 2yn'
_space_group_name_H-M_alt 'P 1 21/n 1'
_atom_sites_solution_hydrogens geom
_atom_sites_solution_primary dual
_audit_creation_date 2023-06-25
_audit_creation_method
;
Olex2 1.5
(compiled 2022.04.07 svn.rca3783a0 for OlexSys, GUI svn.r6498)
;
_audit_update_record
;
2023-06-25 deposited with the CCDC.	2024-08-19 downloaded from the CCDC.
;
_cell_angle_alpha 90
_cell_angle_beta 109.747(10)
_cell_angle_gamma 90
_cell_formula_units_Z 4
_cell_length_a 8.576(3)
_cell_length_b 38.304(13)
_cell_length_c 10.469(4)
_cell_measurement_reflns_used 9583
_cell_measurement_temperature 140.02
_cell_measurement_theta_max 25.44
_cell_measurement_theta_min 2.32
_cell_volume 3237(2)
_computing_cell_refinement 'SAINT V8.38A (Bruker, 2018)'
_computing_data_reduction 'SAINT V8.38A (Bruker, 2018)'
_computing_molecular_graphics 'Olex2 1.5 (Dolomanov et al., 2009)'
_computing_publication_material 'Olex2 1.5 (Dolomanov et al., 2009)'
_computing_structure_refinement 'XL  (Sheldrick, 2008)'
_computing_structure_solution 'SHELXT 2014/5 (Sheldrick, 2014)'
_diffrn_ambient_temperature 140.02
_diffrn_measured_fraction_theta_full 0.994
_diffrn_measured_fraction_theta_max 0.994
_diffrn_measurement_device_type 'Bruker APEX-II CCD'
_diffrn_measurement_method '\f and \w scans'
_diffrn_radiation_type MoK\a
_diffrn_radiation_wavelength 0.71073
_diffrn_reflns_av_R_equivalents 0.1073
_diffrn_reflns_av_unetI/netI 0.0932
_diffrn_reflns_Laue_measured_fraction_full 0.994
_diffrn_reflns_Laue_measured_fraction_max 0.994
_diffrn_reflns_limit_h_max 10
_diffrn_reflns_limit_h_min -10
_diffrn_reflns_limit_k_max 45
_diffrn_reflns_limit_k_min -44
_diffrn_reflns_limit_l_max 12
_diffrn_reflns_limit_l_min -12
_diffrn_reflns_number 23410
_diffrn_reflns_point_group_measured_fraction_full 0.994
_diffrn_reflns_point_group_measured_fraction_max 0.994
_diffrn_reflns_theta_full 25.026
_diffrn_reflns_theta_max 25.026
_diffrn_reflns_theta_min 2.324
_diffrn_source_current 1.0
_diffrn_source_power 0.05
_diffrn_source_voltage 50.0
_diffrn_standards_number 0
_exptl_absorpt_coefficient_mu 0.845
_exptl_absorpt_correction_T_max 0.7076
_exptl_absorpt_correction_T_min 0.4089
_exptl_absorpt_correction_type multi-scan
_exptl_absorpt_process_details
;
SADABS-2016/2 (Bruker,2016/2) was used for absorption correction.
wR2(int) was 0.1692 before and 0.1269 after correction.
The Ratio of minimum to maximum transmission is 0.5779.
The \l/2 correction factor is Not present.
;
_exptl_crystal_colour 'clear light yellow'
_exptl_crystal_colour_lustre clear
_exptl_crystal_colour_modifier light
_exptl_crystal_colour_primary yellow
_exptl_crystal_density_diffrn 1.504
_exptl_crystal_description irregular
_exptl_crystal_F_000 1512
_exptl_crystal_recrystallization_method 'Vapour deposition'
_exptl_crystal_size_max 0.6
_exptl_crystal_size_mid 0.5
_exptl_crystal_size_min 0.4
_refine_diff_density_max 1.273
_refine_diff_density_min -1.136
_refine_diff_density_rms 0.200
_refine_ls_extinction_method none
_refine_ls_goodness_of_fit_ref 1.070
_refine_ls_hydrogen_treatment constr
_refine_ls_matrix_type full
_refine_ls_number_parameters 381
_refine_ls_number_reflns 5684
_refine_ls_number_restraints 22
_refine_ls_restrained_S_all 1.068
_refine_ls_R_factor_all 0.1076
_refine_ls_R_factor_gt 0.0933
_refine_ls_shift/su_max 0.000
_refine_ls_shift/su_mean 0.000
_refine_ls_structure_factor_coef Fsqd
_refine_ls_weighting_details 'w=1/[\s^2^(Fo^2^)+(0.1458P)^2^+13.6780P] where P=(Fo^2^+2Fc^2^)/3'
_refine_ls_weighting_scheme calc
_refine_ls_wR_factor_gt 0.2378
_refine_ls_wR_factor_ref 0.2494
_reflns_Friedel_coverage 0.000
_reflns_number_gt 4705
_reflns_number_total 5684
_reflns_threshold_expression 'I > 2\s(I)'
_cod_data_source_file d4ob00886c2.cif
_cod_data_source_block mo_pg210623_0m_a
_cod_original_cell_volume 3236.7(19)
_cod_database_code 7160168
_shelx_shelxl_version_number 2016/6
_shelx_space_group_comment
;
The symmetry employed for this shelxl refinement is uniquely defined
by the following loop, which should always be used as a source of
symmetry information in preference to the above space-group names.
They are only intended as comments.
;
_shelx_estimated_absorpt_t_max 0.729
_shelx_estimated_absorpt_t_min 0.631
_olex2_refinement_description
;
1. Fixed Uiso
 At 1.2 times of:
  All C(H) groups, All C(H,H) groups, All N(H) groups
 At 1.5 times of:
  All C(H,H,H) groups
2. Rigid bond restraints
 C8, C7, C29, S2, C30
 with sigma for 1-2 distances of 0.01 and sigma for 1-3 distances of 0.01
3. Uiso/Uaniso restraints and constraints
C29 \\sim S2 \\sim C30 \\sim C8 \\sim C7: within 2A with sigma of 0.04 and
sigma for terminal atoms of 0.08 within 2A
4.a Ternary CH refined with riding coordinates:
 N3(H3), N2(H2), N1(H1)
4.b Secondary CH2 refined with riding coordinates:
 C28(H28A,H28B), C25(H25A,H25B), C27(H27A,H27B), C23(H23A,H23B), C26(H26A,
 H26B), C10(H10A,H10B), C24(H24A,H24B), C9(H9A,H9B), C8(H8A,H8B), C7(H7A,H7B)
4.c Aromatic/amide H refined with riding coordinates:
 C19(H19), C5(H5), C15(H15), C18(H18), C16(H16), C4(H4), C22(H22), C21(H21),
 C2(H2A), C12(H12), C3(H3A), C13(H13)
4.d Idealised Me refined as rotating group:
 C30(H30A,H30B,H30C), C29(H29A,H29B,H29C)
;
_olex2_submission_special_instructions 'No special instructions were received'

loop_
_space_group_symop_operation_xyz
'x, y, z'
'-x+1/2, y+1/2, -z+1/2'
'-x, -y, -z'
'x-1/2, -y-1/2, z-1/2'

loop_
_atom_site_label
_atom_site_type_symbol
_atom_site_fract_x
_atom_site_fract_y
_atom_site_fract_z
_atom_site_U_iso_or_equiv
_atom_site_adp_type
_atom_site_occupancy
_atom_site_site_symmetry_order
_atom_site_calc_flag
_atom_site_refinement_flags_posn
_atom_site_refinement_flags_adp
_atom_site_refinement_flags_occupancy
_atom_site_disorder_assembly
_atom_site_disorder_group
Pd1 Pd 0.11498(7) 0.44093(2) 0.14497(6) 0.0261(2) Uani 1 1 d . . . . .
Cl2 Cl 0.2026(3) 0.47621(6) 0.7552(2) 0.0398(5) Uani 1 1 d . . . . .
Cl1 Cl -0.1217(3) 0.41656(7) -0.0099(2) 0.0496(6) Uani 1 1 d . . . . .
S2 S 0.6187(3) 0.40617(6) 0.5737(2) 0.0425(6) Uani 1 1 d . U . . .
O5 O 0.5739(8) 0.43564(16) 0.4734(7) 0.0479(16) Uani 1 1 d . . . . .
N3 N 0.2544(9) 0.43624(15) 0.0211(7) 0.0299(15) Uani 1 1 d . . . . .
H3 H 0.203708 0.453068 -0.054637 0.036 Uiso 1 1 calc R U . . .
N2 N 0.3135(8) 0.46681(16) 0.2679(7) 0.0288(14) Uani 1 1 d . . . . .
H2 H 0.388286 0.449781 0.332425 0.035 Uiso 1 1 calc R U . . .
N1 N 0.0042(8) 0.45532(19) 0.2832(7) 0.0346(15) Uani 1 1 d . . . . .
H1 H -0.068038 0.475477 0.239064 0.042 Uiso 1 1 calc R U . . .
O3 O 0.5276(9) 0.28538(15) 0.2870(7) 0.0500(17) Uani 1 1 d . . . . .
O1 O 0.6330(10) 0.25414(15) 0.5512(7) 0.0529(18) Uani 1 1 d . . . . .
O2 O 0.4225(9) 0.25863(17) 0.6991(8) 0.062(2) Uani 1 1 d . . . . .
O4 O 0.1533(11) 0.30373(19) 0.5707(8) 0.071(2) Uani 1 1 d . . . . .
C28 C 0.1360(10) 0.4713(2) 0.4007(9) 0.039(2) Uani 1 1 d . . . . .
H28A H 0.199335 0.452822 0.462851 0.046 Uiso 1 1 calc R U . . .
H28B H 0.085557 0.486757 0.451808 0.046 Uiso 1 1 calc R U . . .
C25 C 0.4237(11) 0.4511(2) 0.0963(9) 0.0378(19) Uani 1 1 d . . . . .
H25A H 0.477031 0.459059 0.031081 0.045 Uiso 1 1 calc R U . . .
H25B H 0.494850 0.432972 0.155362 0.045 Uiso 1 1 calc R U . . .
C19 C 0.5096(12) 0.3657(2) 0.0909(9) 0.040(2) Uani 1 1 d . . . . .
H19 H 0.581042 0.381031 0.065599 0.048 Uiso 1 1 calc R U . . .
C5 C 0.5736(13) 0.3063(2) 0.8186(9) 0.046(2) Uani 1 1 d . . . . .
H5 H 0.493101 0.308581 0.862019 0.055 Uiso 1 1 calc R U . . .
C27 C 0.2497(11) 0.4921(2) 0.3468(9) 0.039(2) Uani 1 1 d . . . . .
H27A H 0.188418 0.511260 0.287662 0.046 Uiso 1 1 calc R U . . .
H27B H 0.342123 0.502196 0.422339 0.046 Uiso 1 1 calc R U . . .
C15 C 0.0232(11) 0.3941(2) 0.5310(9) 0.040(2) Uani 1 1 d . . . . .
H15 H 0.016784 0.412915 0.588034 0.048 Uiso 1 1 calc R U . . .
C18 C 0.5769(12) 0.3375(2) 0.1716(9) 0.040(2) Uani 1 1 d . . . . .
H18 H 0.693274 0.333721 0.202396 0.048 Uiso 1 1 calc R U . . .
C17 C 0.4739(11) 0.3145(2) 0.2078(8) 0.0355(19) Uani 1 1 d . . . . .
C20 C 0.3369(11) 0.3727(2) 0.0440(8) 0.0333(18) Uani 1 1 d . . . . .
C1 C 0.6684(14) 0.2792(2) 0.6520(10) 0.050(2) Uani 1 1 d . . . . .
C16 C 0.0847(12) 0.3621(3) 0.5875(10) 0.047(2) Uani 1 1 d . . . . .
H16 H 0.118313 0.359213 0.683084 0.056 Uiso 1 1 calc R U . . .
C23 C 0.2655(12) 0.4026(2) -0.0477(8) 0.038(2) Uani 1 1 d . . . . .
H23A H 0.152747 0.396065 -0.107590 0.046 Uiso 1 1 calc R U . . .
H23B H 0.333501 0.406473 -0.106286 0.046 Uiso 1 1 calc R U . . .
C4 C 0.7125(17) 0.3280(3) 0.8571(11) 0.063(3) Uani 1 1 d . . . . .
H4 H 0.728605 0.344630 0.927823 0.076 Uiso 1 1 calc R U . . .
C26 C 0.4017(11) 0.4817(2) 0.1817(9) 0.040(2) Uani 1 1 d . . . . .
H26A H 0.510435 0.491258 0.237758 0.048 Uiso 1 1 calc R U . . .
H26B H 0.335687 0.500465 0.123186 0.048 Uiso 1 1 calc R U . . .
C6 C 0.5519(13) 0.2816(2) 0.7179(9) 0.049(3) Uani 1 1 d . . . . .
C10 C 0.7001(13) 0.2842(3) 0.3708(10) 0.052(2) Uani 1 1 d . . . . .
H10A H 0.730749 0.305829 0.425285 0.062 Uiso 1 1 calc R U . . .
H10B H 0.770400 0.282303 0.313054 0.062 Uiso 1 1 calc R U . . .
C22 C 0.3030(12) 0.3203(2) 0.1617(9) 0.039(2) Uani 1 1 d . . . . .
H22 H 0.231773 0.304540 0.185704 0.046 Uiso 1 1 calc R U . . .
C21 C 0.2382(11) 0.3488(2) 0.0817(9) 0.039(2) Uani 1 1 d . . . . .
H21 H 0.121719 0.352285 0.050927 0.047 Uiso 1 1 calc R U . . .
C2 C 0.8040(15) 0.3007(3) 0.6913(11) 0.061(3) Uani 1 1 d . . . . .
H2A H 0.884963 0.298614 0.648302 0.073 Uiso 1 1 calc R U . . .
C24 C -0.1055(12) 0.4324(3) 0.3270(11) 0.047(2) Uani 1 1 d . . . . .
H24A H -0.203937 0.426915 0.247050 0.056 Uiso 1 1 calc R U . . .
H24B H -0.144409 0.445395 0.392314 0.056 Uiso 1 1 calc R U . . .
C14 C -0.0289(11) 0.3988(2) 0.3917(10) 0.042(2) Uani 1 1 d . . . . .
C9 C 0.7262(15) 0.2534(3) 0.4617(10) 0.058(3) Uani 1 1 d . . . . .
H9A H 0.696370 0.232054 0.405290 0.070 Uiso 1 1 calc R U . . .
H9B H 0.845320 0.251830 0.516344 0.070 Uiso 1 1 calc R U . . .
C12 C 0.0492(13) 0.3389(3) 0.3681(10) 0.052(2) Uani 1 1 d . . . . .
H12 H 0.056732 0.320169 0.310981 0.062 Uiso 1 1 calc R U . . .
C11 C 0.0980(12) 0.3345(2) 0.5074(11) 0.049(2) Uani 1 1 d . . . . .
C3 C 0.8251(14) 0.3250(3) 0.7912(9) 0.058(3) Uani 1 1 d . . . . .
H3A H 0.918957 0.339951 0.815150 0.069 Uiso 1 1 calc R U . . .
C13 C -0.0110(12) 0.3712(3) 0.3137(10) 0.047(2) Uani 1 1 d . . . . .
H13 H -0.041018 0.374466 0.218396 0.057 Uiso 1 1 calc R U . . .
C8 C 0.2344(19) 0.2808(3) 0.4913(13) 0.077(4) Uani 1 1 d . U . . .
H8A H 0.150140 0.273291 0.404970 0.093 Uiso 1 1 calc R U . . .
H8B H 0.320506 0.294327 0.469378 0.093 Uiso 1 1 calc R U . . .
C30 C 0.5188(14) 0.4142(3) 0.6922(10) 0.055(3) Uani 1 1 d . U . . .
H30A H 0.558822 0.436264 0.739177 0.082 Uiso 1 1 calc R U . . .
H30B H 0.542823 0.395128 0.758474 0.082 Uiso 1 1 calc R U . . .
H30C H 0.398910 0.415661 0.645075 0.082 Uiso 1 1 calc R U . . .
C7 C 0.3051(18) 0.2519(4) 0.5678(13) 0.090(5) Uani 1 1 d . U . . .
H7A H 0.360566 0.237928 0.516014 0.108 Uiso 1 1 calc R U . . .
H7B H 0.215185 0.237331 0.578999 0.108 Uiso 1 1 calc R U . . .
C29 C 0.491(2) 0.3710(3) 0.4896(14) 0.096(5) Uani 1 1 d . U . . .
H29A H 0.376371 0.379187 0.449420 0.144 Uiso 1 1 calc R U . . .
H29B H 0.495946 0.352378 0.554950 0.144 Uiso 1 1 calc R U . . .
H29C H 0.529765 0.362089 0.417936 0.144 Uiso 1 1 calc R U . . .

loop_
_atom_site_aniso_label
_atom_site_aniso_U_11
_atom_site_aniso_U_22
_atom_site_aniso_U_33
_atom_site_aniso_U_23
_atom_site_aniso_U_13
_atom_site_aniso_U_12
Pd1 0.0238(4) 0.0277(4) 0.0249(4) -0.0026(2) 0.0058(3) -0.0016(2)
Cl2 0.0458(12) 0.0401(11) 0.0356(11) 0.0122(8) 0.0167(9) 0.0098(9)
Cl1 0.0370(12) 0.0584(14) 0.0419(13) -0.0071(10) -0.0019(10) -0.0121(10)
S2 0.0319(11) 0.0482(13) 0.0478(14) 0.0090(10) 0.0141(10) 0.0070(9)
O5 0.044(4) 0.040(4) 0.053(4) 0.014(3) 0.007(3) -0.002(3)
N3 0.039(4) 0.022(3) 0.027(4) 0.001(2) 0.008(3) 0.000(3)
N2 0.029(3) 0.027(3) 0.031(4) 0.000(3) 0.011(3) -0.003(3)
N1 0.022(3) 0.048(4) 0.034(4) 0.000(3) 0.008(3) 0.000(3)
O3 0.067(4) 0.030(3) 0.047(4) 0.006(3) 0.013(3) 0.003(3)
O1 0.081(5) 0.029(3) 0.041(4) 0.000(3) 0.011(3) 0.000(3)
O2 0.056(4) 0.040(4) 0.072(5) -0.006(3) -0.002(4) -0.013(3)
O4 0.086(6) 0.047(4) 0.059(5) -0.007(3) -0.001(4) 0.019(4)
C28 0.033(4) 0.049(5) 0.037(5) -0.010(4) 0.016(4) 0.005(4)
C25 0.035(4) 0.042(5) 0.042(5) -0.001(4) 0.019(4) -0.004(4)
C19 0.053(5) 0.028(4) 0.050(5) 0.000(4) 0.033(5) 0.000(4)
C5 0.065(6) 0.039(5) 0.035(5) 0.004(4) 0.018(5) -0.010(4)
C27 0.038(5) 0.036(5) 0.041(5) -0.008(4) 0.012(4) 0.003(4)
C15 0.044(5) 0.041(5) 0.043(5) -0.006(4) 0.026(4) -0.003(4)
C18 0.039(5) 0.044(5) 0.040(5) 0.001(4) 0.016(4) 0.006(4)
C17 0.049(5) 0.029(4) 0.029(4) 0.000(3) 0.013(4) 0.009(4)
C20 0.044(5) 0.034(4) 0.026(4) -0.007(3) 0.018(4) 0.009(4)
C1 0.076(7) 0.030(5) 0.038(5) 0.003(4) 0.012(5) 0.004(5)
C16 0.046(5) 0.055(6) 0.036(5) -0.003(4) 0.010(4) -0.004(4)
C23 0.062(6) 0.033(4) 0.025(4) -0.003(3) 0.021(4) 0.004(4)
C4 0.110(10) 0.040(6) 0.040(6) -0.010(4) 0.025(6) -0.025(6)
C26 0.030(4) 0.039(5) 0.051(6) 0.003(4) 0.013(4) -0.009(4)
C6 0.067(7) 0.025(4) 0.036(5) 0.012(4) -0.007(5) -0.002(4)
C10 0.062(6) 0.050(6) 0.041(5) 0.003(4) 0.015(5) 0.019(5)
C22 0.055(6) 0.022(4) 0.043(5) -0.007(3) 0.022(4) -0.009(4)
C21 0.040(5) 0.029(4) 0.044(5) -0.006(4) 0.009(4) 0.001(4)
C2 0.067(7) 0.067(7) 0.046(6) -0.001(5) 0.016(5) -0.003(6)
C24 0.045(6) 0.048(5) 0.056(6) 0.005(4) 0.029(5) 0.006(4)
C14 0.032(5) 0.045(5) 0.059(6) 0.001(4) 0.029(4) 0.002(4)
C9 0.083(8) 0.051(6) 0.038(6) 0.000(4) 0.018(5) 0.029(5)
C12 0.056(6) 0.057(6) 0.043(6) -0.011(5) 0.017(5) -0.003(5)
C11 0.041(5) 0.041(5) 0.054(6) -0.003(4) 0.003(5) 0.001(4)
C3 0.066(7) 0.075(7) 0.021(5) -0.004(4) 0.000(5) -0.023(6)
C13 0.041(5) 0.061(6) 0.039(5) 0.002(4) 0.014(4) 0.001(4)
C8 0.109(11) 0.066(7) 0.050(7) -0.010(5) 0.018(7) 0.003(7)
C30 0.062(6) 0.061(6) 0.043(5) 0.002(4) 0.020(5) 0.018(5)
C7 0.086(9) 0.091(9) 0.052(7) -0.022(6) -0.030(7) 0.015(7)
C29 0.175(16) 0.048(7) 0.065(8) -0.014(5) 0.040(9) -0.029(8)

loop_
_atom_type_symbol
_atom_type_description
_atom_type_scat_dispersion_real
_atom_type_scat_dispersion_imag
_atom_type_scat_source
C C 0.0033 0.0016 'International Tables Vol C Tables 4.2.6.8 and 6.1.1.4'
H H 0.0000 0.0000 'International Tables Vol C Tables 4.2.6.8 and 6.1.1.4'
Cl Cl 0.1484 0.1585 'International Tables Vol C Tables 4.2.6.8 and 6.1.1.4'
N N 0.0061 0.0033 'International Tables Vol C Tables 4.2.6.8 and 6.1.1.4'
O O 0.0106 0.0060 'International Tables Vol C Tables 4.2.6.8 and 6.1.1.4'
Pd Pd -0.9988 1.0072 'International Tables Vol C Tables 4.2.6.8 and 6.1.1.4'
S S 0.1246 0.1234 'International Tables Vol C Tables 4.2.6.8 and 6.1.1.4'

loop_
_geom_angle_atom_site_label_1
_geom_angle_atom_site_label_2
_geom_angle_atom_site_label_3
_geom_angle
_geom_angle_site_symmetry_1
_geom_angle_site_symmetry_3
_geom_angle_publ_flag
N3 Pd1 Cl1 94.7(2) . . ?
N3 Pd1 N1 167.6(3) . . ?
N2 Pd1 Cl1 173.89(19) . . ?
N2 Pd1 N3 84.2(3) . . ?
N2 Pd1 N1 84.8(3) . . ?
N1 Pd1 Cl1 95.5(2) . . ?
O5 S2 C30 107.0(5) . . ?
O5 S2 C29 104.8(5) . . ?
C30 S2 C29 96.7(7) . . ?
Pd1 N3 H3 104.8 . . ?
C25 N3 Pd1 107.5(5) . . ?
C25 N3 H3 104.8 . . ?
C23 N3 Pd1 121.8(5) . . ?
C23 N3 H3 104.8 . . ?
C23 N3 C25 111.7(7) . . ?
Pd1 N2 H2 108.7 . . ?
C27 N2 Pd1 106.5(5) . . ?
C27 N2 H2 108.7 . . ?
C26 N2 Pd1 107.2(5) . . ?
C26 N2 H2 108.7 . . ?
C26 N2 C27 116.7(6) . . ?
Pd1 N1 H1 104.1 . . ?
C28 N1 Pd1 106.8(5) . . ?
C28 N1 H1 104.1 . . ?
C24 N1 Pd1 123.8(6) . . ?
C24 N1 H1 104.1 . . ?
C24 N1 C28 112.0(7) . . ?
C17 O3 C10 117.3(7) . . ?
C1 O1 C9 119.3(9) . . ?
C6 O2 C7 121.7(10) . . ?
C11 O4 C8 112.4(9) . . ?
N1 C28 H28A 110.0 . . ?
N1 C28 H28B 110.0 . . ?
N1 C28 C27 108.3(7) . . ?
H28A C28 H28B 108.4 . . ?
C27 C28 H28A 110.0 . . ?
C27 C28 H28B 110.0 . . ?
N3 C25 H25A 110.1 . . ?
N3 C25 H25B 110.1 . . ?
N3 C25 C26 107.9(7) . . ?
H25A C25 H25B 108.4 . . ?
C26 C25 H25A 110.1 . . ?
C26 C25 H25B 110.1 . . ?
C18 C19 H19 118.8 . . ?
C18 C19 C20 122.3(8) . . ?
C20 C19 H19 118.8 . . ?
C4 C5 H5 119.7 . . ?
C6 C5 H5 119.7 . . ?
C6 C5 C4 120.7(10) . . ?
N2 C27 C28 105.7(7) . . ?
N2 C27 H27A 110.6 . . ?
N2 C27 H27B 110.6 . . ?
C28 C27 H27A 110.6 . . ?
C28 C27 H27B 110.6 . . ?
H27A C27 H27B 108.7 . . ?
C16 C15 H15 119.8 . . ?
C16 C15 C14 120.4(8) . . ?
C14 C15 H15 119.8 . . ?
C19 C18 H18 120.2 . . ?
C19 C18 C17 119.5(8) . . ?
C17 C18 H18 120.2 . . ?
O3 C17 C18 124.4(8) . . ?
O3 C17 C22 115.8(8) . . ?
C18 C17 C22 119.7(8) . . ?
C19 C20 C23 121.5(8) . . ?
C21 C20 C19 116.2(8) . . ?
C21 C20 C23 122.2(8) . . ?
O1 C1 C6 114.5(9) . . ?
C2 C1 O1 126.3(10) . . ?
C2 C1 C6 119.2(9) . . ?
C15 C16 H16 119.4 . . ?
C11 C16 C15 121.2(9) . . ?
C11 C16 H16 119.4 . . ?
N3 C23 H23A 108.4 . . ?
N3 C23 H23B 108.4 . . ?
C20 C23 N3 115.6(6) . . ?
C20 C23 H23A 108.4 . . ?
C20 C23 H23B 108.4 . . ?
H23A C23 H23B 107.4 . . ?
C5 C4 H4 120.6 . . ?
C3 C4 C5 118.9(9) . . ?
C3 C4 H4 120.6 . . ?
N2 C26 C25 104.7(6) . . ?
N2 C26 H26A 110.8 . . ?
N2 C26 H26B 110.8 . . ?
C25 C26 H26A 110.8 . . ?
C25 C26 H26B 110.8 . . ?
H26A C26 H26B 108.9 . . ?
O2 C6 C5 116.2(10) . . ?
O2 C6 C1 124.4(9) . . ?
C5 C6 C1 119.2(9) . . ?
O3 C10 H10A 110.0 . . ?
O3 C10 H10B 110.0 . . ?
O3 C10 C9 108.4(9) . . ?
H10A C10 H10B 108.4 . . ?
C9 C10 H10A 110.0 . . ?
C9 C10 H10B 110.0 . . ?
C17 C22 H22 120.1 . . ?
C21 C22 C17 119.8(8) . . ?
C21 C22 H22 120.1 . . ?
C20 C21 H21 118.8 . . ?
C22 C21 C20 122.4(8) . . ?
C22 C21 H21 118.8 . . ?
C1 C2 H2A 119.3 . . ?
C3 C2 C1 121.3(11) . . ?
C3 C2 H2A 119.3 . . ?
N1 C24 H24A 108.5 . . ?
N1 C24 H24B 108.5 . . ?
N1 C24 C14 115.1(7) . . ?
H24A C24 H24B 107.5 . . ?
C14 C24 H24A 108.5 . . ?
C14 C24 H24B 108.5 . . ?
C15 C14 C24 121.6(8) . . ?
C13 C14 C15 117.7(9) . . ?
C13 C14 C24 120.7(9) . . ?
O1 C9 C10 114.2(8) . . ?
O1 C9 H9A 108.7 . . ?
O1 C9 H9B 108.7 . . ?
C10 C9 H9A 108.7 . . ?
C10 C9 H9B 108.7 . . ?
H9A C9 H9B 107.6 . . ?
C11 C12 H12 120.7 . . ?
C11 C12 C13 118.7(9) . . ?
C13 C12 H12 120.7 . . ?
O4 C11 C16 117.2(9) . . ?
O4 C11 C12 123.5(9) . . ?
C16 C11 C12 119.2(9) . . ?
C4 C3 H3A 119.7 . . ?
C2 C3 C4 120.7(10) . . ?
C2 C3 H3A 119.7 . . ?
C14 C13 C12 122.8(9) . . ?
C14 C13 H13 118.6 . . ?
C12 C13 H13 118.6 . . ?
O4 C8 H8A 109.7 . . ?
O4 C8 H8B 109.7 . . ?
H8A C8 H8B 108.2 . . ?
C7 C8 O4 109.6(11) . . ?
C7 C8 H8A 109.7 . . ?
C7 C8 H8B 109.7 . . ?
S2 C30 H30A 109.5 . . ?
S2 C30 H30B 109.5 . . ?
S2 C30 H30C 109.5 . . ?
H30A C30 H30B 109.5 . . ?
H30A C30 H30C 109.5 . . ?
H30B C30 H30C 109.5 . . ?
O2 C7 H7A 108.2 . . ?
O2 C7 H7B 108.2 . . ?
C8 C7 O2 116.2(11) . . ?
C8 C7 H7A 108.2 . . ?
C8 C7 H7B 108.2 . . ?
H7A C7 H7B 107.4 . . ?
S2 C29 H29A 109.5 . . ?
S2 C29 H29B 109.5 . . ?
S2 C29 H29C 109.5 . . ?
H29A C29 H29B 109.5 . . ?
H29A C29 H29C 109.5 . . ?
H29B C29 H29C 109.5 . . ?

loop_
_geom_bond_atom_site_label_1
_geom_bond_atom_site_label_2
_geom_bond_distance
_geom_bond_site_symmetry_2
_geom_bond_publ_flag
Pd1 Cl1 2.323(2) . ?
Pd1 N3 2.047(7) . ?
Pd1 N2 2.015(6) . ?
Pd1 N1 2.057(7) . ?
S2 O5 1.501(6) . ?
S2 C30 1.756(10) . ?
S2 C29 1.771(13) . ?
N3 H3 1.0000 . ?
N3 C25 1.509(11) . ?
N3 C23 1.495(10) . ?
N2 H2 1.0000 . ?
N2 C27 1.491(10) . ?
N2 C26 1.474(10) . ?
N1 H1 1.0000 . ?
N1 C28 1.492(11) . ?
N1 C24 1.468(11) . ?
O3 C17 1.373(10) . ?
O3 C10 1.443(12) . ?
O1 C1 1.381(11) . ?
O1 C9 1.422(13) . ?
O2 C6 1.376(12) . ?
O2 C7 1.426(13) . ?
O4 C11 1.356(12) . ?
O4 C8 1.528(15) . ?
C28 H28A 0.9900 . ?
C28 H28B 0.9900 . ?
C28 C27 1.508(13) . ?
C25 H25A 0.9900 . ?
C25 H25B 0.9900 . ?
C25 C26 1.524(12) . ?
C19 H19 0.9500 . ?
C19 C18 1.372(12) . ?
C19 C20 1.419(12) . ?
C5 H5 0.9500 . ?
C5 C4 1.396(15) . ?
C5 C6 1.383(13) . ?
C27 H27A 0.9900 . ?
C27 H27B 0.9900 . ?
C15 H15 0.9500 . ?
C15 C16 1.384(13) . ?
C15 C14 1.384(13) . ?
C18 H18 0.9500 . ?
C18 C17 1.388(13) . ?
C17 C22 1.397(13) . ?
C20 C23 1.488(11) . ?
C20 C21 1.391(12) . ?
C1 C6 1.396(15) . ?
C1 C2 1.370(15) . ?
C16 H16 0.9500 . ?
C16 C11 1.380(14) . ?
C23 H23A 0.9900 . ?
C23 H23B 0.9900 . ?
C4 H4 0.9500 . ?
C4 C3 1.368(16) . ?
C26 H26A 0.9900 . ?
C26 H26B 0.9900 . ?
C10 H10A 0.9900 . ?
C10 H10B 0.9900 . ?
C10 C9 1.485(14) . ?
C22 H22 0.9500 . ?
C22 C21 1.374(12) . ?
C21 H21 0.9500 . ?
C2 H2A 0.9500 . ?
C2 C3 1.366(15) . ?
C24 H24A 0.9900 . ?
C24 H24B 0.9900 . ?
C24 C14 1.500(13) . ?
C14 C13 1.375(13) . ?
C9 H9A 0.9900 . ?
C9 H9B 0.9900 . ?
C12 H12 0.9500 . ?
C12 C11 1.385(14) . ?
C12 C13 1.388(14) . ?
C3 H3A 0.9500 . ?
C13 H13 0.9500 . ?
C8 H8A 0.9900 . ?
C8 H8B 0.9900 . ?
C8 C7 1.382(18) . ?
C30 H30A 0.9800 . ?
C30 H30B 0.9800 . ?
C30 H30C 0.9800 . ?
C7 H7A 0.9900 . ?
C7 H7B 0.9900 . ?
C29 H29A 0.9800 . ?
C29 H29B 0.9800 . ?
C29 H29C 0.9800 . ?

loop_
_geom_torsion_atom_site_label_1
_geom_torsion_atom_site_label_2
_geom_torsion_atom_site_label_3
_geom_torsion_atom_site_label_4
_geom_torsion
_geom_torsion_site_symmetry_1
_geom_torsion_site_symmetry_2
_geom_torsion_site_symmetry_3
_geom_torsion_site_symmetry_4
_geom_torsion_publ_flag
Pd1 N3 C25 C26 -34.7(7) . . . . ?
Pd1 N3 C23 C20 -61.3(10) . . . . ?
Pd1 N2 C27 C28 48.6(7) . . . . ?
Pd1 N2 C26 C25 -50.9(7) . . . . ?
Pd1 N1 C28 C27 37.3(8) . . . . ?
Pd1 N1 C24 C14 59.2(10) . . . . ?
N3 C25 C26 N2 56.7(8) . . . . ?
N1 C28 C27 N2 -57.6(8) . . . . ?
N1 C24 C14 C15 102.8(10) . . . . ?
N1 C24 C14 C13 -78.4(12) . . . . ?
O3 C17 C22 C21 -179.9(8) . . . . ?
O3 C10 C9 O1 -61.1(11) . . . . ?
O1 C1 C6 O2 7.9(13) . . . . ?
O1 C1 C6 C5 -178.6(8) . . . . ?
O1 C1 C2 C3 178.9(10) . . . . ?
O4 C8 C7 O2 -55.8(18) . . . . ?
C28 N1 C24 C14 -71.0(10) . . . . ?
C25 N3 C23 C20 67.5(9) . . . . ?
C19 C18 C17 O3 179.5(8) . . . . ?
C19 C18 C17 C22 0.1(13) . . . . ?
C19 C20 C23 N3 -89.9(10) . . . . ?
C19 C20 C21 C22 1.1(12) . . . . ?
C5 C4 C3 C2 -1.3(17) . . . . ?
C27 N2 C26 C25 -170.1(7) . . . . ?
C15 C16 C11 O4 -177.5(9) . . . . ?
C15 C16 C11 C12 0.1(15) . . . . ?
C15 C14 C13 C12 3.1(14) . . . . ?
C18 C19 C20 C23 -177.6(8) . . . . ?
C18 C19 C20 C21 -1.5(12) . . . . ?
C18 C17 C22 C21 -0.4(12) . . . . ?
C17 O3 C10 C9 171.9(7) . . . . ?
C17 C22 C21 C20 -0.2(13) . . . . ?
C20 C19 C18 C17 0.9(13) . . . . ?
C1 O1 C9 C10 -66.6(12) . . . . ?
C1 C2 C3 C4 1.4(17) . . . . ?
C16 C15 C14 C24 176.2(8) . . . . ?
C16 C15 C14 C13 -2.6(13) . . . . ?
C23 N3 C25 C26 -170.7(7) . . . . ?
C23 C20 C21 C22 177.2(8) . . . . ?
C4 C5 C6 O2 172.2(9) . . . . ?
C4 C5 C6 C1 -1.9(14) . . . . ?
C26 N2 C27 C28 168.2(7) . . . . ?
C6 O2 C7 C8 -50.4(19) . . . . ?
C6 C5 C4 C3 1.6(16) . . . . ?
C6 C1 C2 C3 -1.7(16) . . . . ?
C10 O3 C17 C18 19.8(12) . . . . ?
C10 O3 C17 C22 -160.8(8) . . . . ?
C21 C20 C23 N3 94.2(10) . . . . ?
C2 C1 C6 O2 -171.6(9) . . . . ?
C2 C1 C6 C5 1.9(14) . . . . ?
C24 N1 C28 C27 175.8(7) . . . . ?
C24 C14 C13 C12 -175.7(9) . . . . ?
C14 C15 C16 C11 1.0(14) . . . . ?
C9 O1 C1 C6 169.1(8) . . . . ?
C9 O1 C1 C2 -11.4(14) . . . . ?
C11 O4 C8 C7 173.0(11) . . . . ?
C11 C12 C13 C14 -2.0(16) . . . . ?
C13 C12 C11 O4 177.8(10) . . . . ?
C13 C12 C11 C16 0.3(15) . . . . ?
C8 O4 C11 C16 -154.7(10) . . . . ?
C8 O4 C11 C12 27.8(14) . . . . ?
C7 O2 C6 C5 130.6(11) . . . . ?
C7 O2 C6 C1 -55.8(14) . . . . ?
